data_4032523
loop_
_publ_author_name
'Smith, Robert J.'
'Nhu, Duong'
'Clark, Mitchell R.'
'Gai, Sinan'
'Lucas, Nigel T.'
'Hawkins, Bill C.'

_publ_section_title
;
 Synthesis of Chromones from 1,1-Diacylcyclopropanes: Toward the Synthesis
 of Bromophycoic Acid E.
;
_journal_issue 10
_journal_name_full 'The Journal of organic chemistry'
_journal_page_first 5317
_journal_page_last 5327
_journal_paper_doi 10.1021/acs.joc.7b00648
_journal_volume 82
_journal_year 2017
_chemical_formula_moiety 'C19 H16 O3'
_chemical_formula_sum 'C19 H16 O3'
_chemical_formula_weight 292.32
_space_group_crystal_system monoclinic
_space_group_IT_number 14
_space_group_name_Hall '-P 2yn'
_space_group_name_H-M_alt 'P 1 21/n 1'
_symmetry_space_group_name_Hall '-P 2yn'
_symmetry_space_group_name_H-M 'P 1 21/n 1'
_atom_sites_solution_hydrogens geom
_audit_block_code ntl1602
_audit_creation_method SHELXL-2014/7
_cell_angle_alpha 90
_cell_angle_beta 101.919(2)
_cell_angle_gamma 90
_cell_formula_units_Z 4
_cell_length_a 10.8211(2)
_cell_length_b 7.3341(2)
_cell_length_c 18.3161(4)
_cell_measurement_reflns_used 6377
_cell_measurement_temperature 100(1)
_cell_measurement_theta_max 74.185
_cell_measurement_theta_min 4.166
_cell_volume 1422.28(6)
_computing_structure_refinement 'SHELXL-2014/7 (Sheldrick, 2014)'
_diffrn_ambient_temperature 100(1)
_diffrn_crystal_treatment
; 
Crystal was attached with Paratone N oil to a 0.3 mm CryoLoop supported 
in a copper mounting pin, then quenched in a cold nitrogen gas from a gas
stream from an Oxford Cryosystems Cryostream.
;
_diffrn_detector_area_resol_mean 5.1725
_diffrn_measured_fraction_theta_full 0.991
_diffrn_measured_fraction_theta_max 0.962
_diffrn_measurement_device_type 'SuperNova, Dual, Cu at zero, Atlas'
_diffrn_measurement_method '\w scans'
_diffrn_radiation_source 'SuperNova (Cu) X-ray Source'
_diffrn_radiation_type CuK\a
_diffrn_radiation_wavelength 1.54184
_diffrn_reflns_av_R_equivalents 0.0228
_diffrn_reflns_av_unetI/netI 0.0182
_diffrn_reflns_Laue_measured_fraction_full 0.991
_diffrn_reflns_Laue_measured_fraction_max 0.962
_diffrn_reflns_limit_h_max 13
_diffrn_reflns_limit_h_min -13
_diffrn_reflns_limit_k_max 6
_diffrn_reflns_limit_k_min -8
_diffrn_reflns_limit_l_max 22
_diffrn_reflns_limit_l_min -21
_diffrn_reflns_number 7916
_diffrn_reflns_point_group_measured_fraction_full 0.991
_diffrn_reflns_point_group_measured_fraction_max 0.962
_diffrn_reflns_theta_full 67.000
_diffrn_reflns_theta_max 74.181
_diffrn_reflns_theta_min 4.936
_exptl_absorpt_coefficient_mu 0.740
_exptl_absorpt_correction_T_max 0.922
_exptl_absorpt_correction_T_min 0.850
_exptl_absorpt_correction_type gaussian
_exptl_absorpt_process_details
;
CrysAlisPro, Agilent Technologies,Version 1.171.37.33
Numerical absorption correction based on gaussian integration over
a multifaceted crystal model. Empirical absorption correction using 
spherical harmonics,implemented in SCALE3 ABSPACK 
scaling algorithm.
;
_exptl_crystal_colour colourless
_exptl_crystal_density_diffrn 1.365
_exptl_crystal_description block
_exptl_crystal_F_000 616
_exptl_crystal_size_max 0.310
_exptl_crystal_size_mid 0.260
_exptl_crystal_size_min 0.140
_refine_diff_density_max 0.288
_refine_diff_density_min -0.213
_refine_diff_density_rms 0.046
_refine_ls_extinction_method none
_refine_ls_goodness_of_fit_ref 1.045
_refine_ls_hydrogen_treatment constr
_refine_ls_matrix_type full
_refine_ls_number_parameters 200
_refine_ls_number_reflns 2794
_refine_ls_number_restraints 0
_refine_ls_restrained_S_all 1.045
_refine_ls_R_factor_all 0.0419
_refine_ls_R_factor_gt 0.0401
_refine_ls_shift/su_max 0.001
_refine_ls_shift/su_mean 0.000
_refine_ls_structure_factor_coef Fsqd
_refine_ls_weighting_details 'w=1/[\s^2^(Fo^2^)+(0.0678P)^2^+0.4937P] where P=(Fo^2^+2Fc^2^)/3'
_refine_ls_weighting_scheme calc
_refine_ls_wR_factor_gt 0.1097
_refine_ls_wR_factor_ref 0.1117
_reflns_Friedel_coverage 0.000
_reflns_number_gt 2622
_reflns_number_total 2794
_reflns_threshold_expression 'I > 2\s(I)'
_cod_data_source_file jo7b00648_si_002.cif
_cod_data_source_block 27a
_cod_database_code 4032523
_shelx_shelxl_version_number 2014/7
_shelx_space_group_comment
;
The symmetry employed for this shelxl refinement is uniquely defined
by the following loop, which should always be used as a source of
symmetry information in preference to the above space-group names.
They are only intended as comments.
;
_shelx_estimated_absorpt_t_min 0.803
_shelx_estimated_absorpt_t_max 0.904

loop_
_space_group_symop_operation_xyz
'x, y, z'
'-x+1/2, y+1/2, -z+1/2'
'-x, -y, -z'
'x-1/2, -y-1/2, z-1/2'

loop_
_atom_site_label
_atom_site_type_symbol
_atom_site_fract_x
_atom_site_fract_y
_atom_site_fract_z
_atom_site_U_iso_or_equiv
_atom_site_adp_type
_atom_site_occupancy
_atom_site_site_symmetry_order
_atom_site_calc_flag
_atom_site_refinement_flags_posn
_atom_site_refinement_flags_adp
O1 O 0.40872(7) 0.23561(11) 0.52444(4) 0.0165(2) Uani 1 1 d . .
O2 O 0.76434(7) 0.09151(12) 0.62870(5) 0.0209(2) Uani 1 1 d . .
O3 O 0.60175(8) 0.34563(12) 0.76423(5) 0.0223(2) Uani 1 1 d . .
H3 H 0.6450 0.4131 0.7969 0.027 Uiso 1 1 calc R U
C2 C 0.43153(11) 0.17732(15) 0.59685(6) 0.0154(2) Uani 1 1 d . .
C3 C 0.54873(11) 0.12650(15) 0.63451(6) 0.0157(2) Uani 1 1 d . .
C4 C 0.65655(10) 0.14462(15) 0.59882(6) 0.0163(2) Uani 1 1 d . .
C5 C 0.72791(11) 0.27737(16) 0.48747(6) 0.0188(3) Uani 1 1 d . .
H5 H 0.8136 0.2568 0.5108 0.023 Uiso 1 1 calc R U
C6 C 0.69922(12) 0.35263(16) 0.41718(7) 0.0208(3) Uani 1 1 d . .
H6 H 0.7650 0.3852 0.3925 0.025 Uiso 1 1 calc R U
C7 C 0.57237(12) 0.38126(16) 0.38197(6) 0.0198(3) Uani 1 1 d . .
H7 H 0.5528 0.4304 0.3329 0.024 Uiso 1 1 calc R U
C8 C 0.47605(11) 0.33857(16) 0.41798(6) 0.0182(3) Uani 1 1 d . .
H8 H 0.3903 0.3580 0.3943 0.022 Uiso 1 1 calc R U
C9 C 0.50703(11) 0.26627(15) 0.48986(6) 0.0158(2) Uani 1 1 d . .
C10 C 0.63135(11) 0.23065(15) 0.52506(6) 0.0162(3) Uani 1 1 d . .
C11 C 0.31197(11) 0.17844(16) 0.62402(6) 0.0169(3) Uani 1 1 d . .
C12 C 0.30721(11) 0.24018(16) 0.69561(6) 0.0189(3) Uani 1 1 d . .
H12 H 0.3825 0.2770 0.7288 0.023 Uiso 1 1 calc R U
C13 C 0.19231(12) 0.24764(17) 0.71825(7) 0.0230(3) Uani 1 1 d . .
H13 H 0.1894 0.2911 0.7667 0.028 Uiso 1 1 calc R U
C14 C 0.08193(12) 0.19212(18) 0.67054(8) 0.0250(3) Uani 1 1 d . .
H14 H 0.0040 0.1944 0.6867 0.030 Uiso 1 1 calc R U
C15 C 0.08604(12) 0.13311(17) 0.59896(8) 0.0244(3) Uani 1 1 d . .
H15 H 0.0105 0.0959 0.5661 0.029 Uiso 1 1 calc R U
C16 C 0.19968(11) 0.12818(16) 0.57513(7) 0.0201(3) Uani 1 1 d . .
H16 H 0.2014 0.0907 0.5257 0.024 Uiso 1 1 calc R U
C17 C 0.57126(10) 0.04432(16) 0.71129(6) 0.0169(2) Uani 1 1 d . .
H17A H 0.6159 -0.0732 0.7103 0.020 Uiso 1 1 calc R U
H17B H 0.4885 0.0178 0.7240 0.020 Uiso 1 1 calc R U
C18 C 0.64858(11) 0.16451(16) 0.77350(6) 0.0181(3) Uani 1 1 d . .
H18 H 0.7390 0.1641 0.7687 0.022 Uiso 1 1 calc R U
C19 C 0.63966(11) 0.08264(17) 0.84767(6) 0.0214(3) Uani 1 1 d . .
H19 H 0.6766 -0.0341 0.8591 0.026 Uiso 1 1 calc R U
C20 C 0.58523(14) 0.1587(2) 0.89789(7) 0.0301(3) Uani 1 1 d . .
H20A H 0.5471 0.2754 0.8887 0.036 Uiso 1 1 calc R U
H20B H 0.5840 0.0970 0.9433 0.036 Uiso 1 1 calc R U

loop_
_atom_site_aniso_label
_atom_site_aniso_U_11
_atom_site_aniso_U_22
_atom_site_aniso_U_33
_atom_site_aniso_U_23
_atom_site_aniso_U_13
_atom_site_aniso_U_12
O1 0.0167(4) 0.0188(4) 0.0130(4) 0.0000(3) 0.0009(3) 0.0013(3)
O2 0.0170(4) 0.0227(5) 0.0216(4) 0.0044(3) 0.0009(3) 0.0036(3)
O3 0.0263(5) 0.0165(5) 0.0208(4) -0.0017(3) -0.0030(3) -0.0015(3)
C2 0.0204(6) 0.0116(5) 0.0133(5) -0.0021(4) 0.0013(4) -0.0009(4)
C3 0.0188(5) 0.0120(5) 0.0154(5) -0.0016(4) 0.0013(4) -0.0005(4)
C4 0.0187(5) 0.0120(5) 0.0169(5) -0.0014(4) 0.0007(4) 0.0005(4)
C5 0.0202(6) 0.0159(6) 0.0202(6) -0.0019(4) 0.0037(4) 0.0022(4)
C6 0.0256(6) 0.0172(6) 0.0214(6) -0.0013(4) 0.0086(5) 0.0010(5)
C7 0.0294(6) 0.0153(6) 0.0145(5) -0.0013(4) 0.0042(5) 0.0015(5)
C8 0.0223(6) 0.0155(6) 0.0152(5) -0.0026(4) 0.0001(4) 0.0019(4)
C9 0.0200(5) 0.0122(5) 0.0153(5) -0.0035(4) 0.0038(4) 0.0005(4)
C10 0.0202(6) 0.0122(5) 0.0156(5) -0.0022(4) 0.0021(4) 0.0019(4)
C11 0.0183(5) 0.0132(6) 0.0185(6) 0.0014(4) 0.0024(4) 0.0009(4)
C12 0.0212(6) 0.0169(6) 0.0184(6) 0.0018(4) 0.0036(4) -0.0001(4)
C13 0.0267(6) 0.0216(7) 0.0227(6) 0.0041(5) 0.0095(5) 0.0030(5)
C14 0.0209(6) 0.0218(6) 0.0345(7) 0.0059(5) 0.0108(5) 0.0016(5)
C15 0.0178(6) 0.0196(6) 0.0335(7) 0.0015(5) 0.0002(5) -0.0003(5)
C16 0.0210(6) 0.0153(6) 0.0223(6) -0.0007(4) 0.0004(5) 0.0013(4)
C17 0.0182(5) 0.0149(6) 0.0160(5) 0.0005(4) -0.0004(4) -0.0006(4)
C18 0.0193(5) 0.0170(6) 0.0161(5) 0.0005(4) -0.0004(4) -0.0007(4)
C19 0.0239(6) 0.0195(6) 0.0176(6) 0.0009(4) -0.0028(4) -0.0019(5)
C20 0.0404(8) 0.0299(7) 0.0199(6) 0.0002(5) 0.0063(5) -0.0014(6)

loop_
_atom_type_symbol
_atom_type_description
_atom_type_scat_dispersion_real
_atom_type_scat_dispersion_imag
_atom_type_scat_source
C C 0.0181 0.0091 'International Tables Vol C Tables 4.2.6.8 and 6.1.1.4'
H H 0.0000 0.0000 'International Tables Vol C Tables 4.2.6.8 and 6.1.1.4'
O O 0.0492 0.0322 'International Tables Vol C Tables 4.2.6.8 and 6.1.1.4'

loop_
_geom_angle_atom_site_label_1
_geom_angle_atom_site_label_2
_geom_angle_atom_site_label_3
_geom_angle
C9 O1 C2 120.01(9)
C18 O3 H3 109.5
C3 C2 O1 122.60(10)
C3 C2 C11 128.15(10)
O1 C2 C11 109.24(9)
C2 C3 C4 119.69(10)
C2 C3 C17 122.47(10)
C4 C3 C17 117.80(10)
O2 C4 C3 122.62(10)
O2 C4 C10 121.31(10)
C3 C4 C10 116.07(10)
C6 C5 C10 120.57(11)
C6 C5 H5 119.7
C10 C5 H5 119.7
C5 C6 C7 119.94(11)
C5 C6 H6 120.0
C7 C6 H6 120.0
C8 C7 C6 120.59(11)
C8 C7 H7 119.7
C6 C7 H7 119.7
C7 C8 C9 118.66(11)
C7 C8 H8 120.7
C9 C8 H8 120.7
O1 C9 C10 121.73(10)
O1 C9 C8 116.26(10)
C10 C9 C8 122.00(11)
C9 C10 C5 118.18(11)
C9 C10 C4 119.10(10)
C5 C10 C4 122.72(10)
C12 C11 C16 119.29(11)
C12 C11 C2 121.43(10)
C16 C11 C2 119.13(10)
C13 C12 C11 120.05(11)
C13 C12 H12 120.0
C11 C12 H12 120.0
C14 C13 C12 120.47(12)
C14 C13 H13 119.8
C12 C13 H13 119.8
C13 C14 C15 119.63(11)
C13 C14 H14 120.2
C15 C14 H14 120.2
C16 C15 C14 120.51(11)
C16 C15 H15 119.7
C14 C15 H15 119.7
C15 C16 C11 120.00(11)
C15 C16 H16 120.0
C11 C16 H16 120.0
C3 C17 C18 114.85(9)
C3 C17 H17A 108.6
C18 C17 H17A 108.6
C3 C17 H17B 108.6
C18 C17 H17B 108.6
H17A C17 H17B 107.5
O3 C18 C19 113.15(10)
O3 C18 C17 108.70(9)
C19 C18 C17 108.20(9)
O3 C18 H18 108.9
C19 C18 H18 108.9
C17 C18 H18 108.9
C20 C19 C18 125.68(12)
C20 C19 H19 117.2
C18 C19 H19 117.2
C19 C20 H20A 120.0
C19 C20 H20B 120.0
H20A C20 H20B 120.0

loop_
_geom_bond_atom_site_label_1
_geom_bond_atom_site_label_2
_geom_bond_distance
O1 C9 1.3646(14)
O1 C2 1.3666(13)
O2 C4 1.2442(14)
O3 C18 1.4194(14)
O3 H3 0.8400
C2 C3 1.3644(16)
C2 C11 1.4790(15)
C3 C4 1.4565(15)
C3 C17 1.5030(15)
C4 C10 1.4648(16)
C5 C6 1.3760(17)
C5 C10 1.4072(16)
C5 H5 0.9500
C6 C7 1.4067(18)
C6 H6 0.9500
C7 C8 1.3797(17)
C7 H7 0.9500
C8 C9 1.3943(16)
C8 H8 0.9500
C9 C10 1.3912(16)
C11 C12 1.3983(16)
C11 C16 1.4017(16)
C12 C13 1.3905(16)
C12 H12 0.9500
C13 C14 1.3874(19)
C13 H13 0.9500
C14 C15 1.3901(19)
C14 H14 0.9500
C15 C16 1.3876(17)
C15 H15 0.9500
C16 H16 0.9500
C17 C18 1.5432(15)
C17 H17A 0.9900
C17 H17B 0.9900
C18 C19 1.5065(16)
C18 H18 1.0000
C19 C20 1.3146(19)
C19 H19 0.9500
C20 H20A 0.9500
C20 H20B 0.9500

loop_
_geom_torsion_atom_site_label_1
_geom_torsion_atom_site_label_2
_geom_torsion_atom_site_label_3
_geom_torsion_atom_site_label_4
_geom_torsion
C9 O1 C2 C3 -8.09(16)
C9 O1 C2 C11 172.46(9)
O1 C2 C3 C4 3.93(17)
C11 C2 C3 C4 -176.73(10)
O1 C2 C3 C17 -173.53(10)
C11 C2 C3 C17 5.81(18)
C2 C3 C4 O2 -176.00(11)
C17 C3 C4 O2 1.58(16)
C2 C3 C4 C10 4.30(16)
C17 C3 C4 C10 -178.12(10)
C10 C5 C6 C7 -0.80(18)
C5 C6 C7 C8 1.56(18)
C6 C7 C8 C9 -0.11(17)
C2 O1 C9 C10 3.45(16)
C2 O1 C9 C8 -175.31(10)
C7 C8 C9 O1 176.62(10)
C7 C8 C9 C10 -2.14(17)
O1 C9 C10 C5 -175.83(10)
C8 C9 C10 C5 2.86(18)
O1 C9 C10 C4 4.91(17)
C8 C9 C10 C4 -176.40(10)
C6 C5 C10 C9 -1.35(17)
C6 C5 C10 C4 177.89(10)
O2 C4 C10 C9 171.77(11)
C3 C4 C10 C9 -8.52(16)
O2 C4 C10 C5 -7.46(18)
C3 C4 C10 C5 172.25(10)
C3 C2 C11 C12 42.15(17)
O1 C2 C11 C12 -138.44(11)
C3 C2 C11 C16 -142.23(13)
O1 C2 C11 C16 37.18(14)
C16 C11 C12 C13 1.34(17)
C2 C11 C12 C13 176.95(11)
C11 C12 C13 C14 0.76(18)
C12 C13 C14 C15 -1.66(19)
C13 C14 C15 C16 0.45(19)
C14 C15 C16 C11 1.66(19)
C12 C11 C16 C15 -2.54(18)
C2 C11 C16 C15 -178.25(11)
C2 C3 C17 C18 -112.84(12)
C4 C3 C17 C18 69.65(13)
C3 C17 C18 O3 45.08(13)
C3 C17 C18 C19 168.32(10)
O3 C18 C19 C20 5.67(18)
C17 C18 C19 C20 -114.83(14)
